data_7207223
loop_
_publ_author_name
'Lu, Xinyi'
'Ye, Junwei'
'Li, Wei'
'Gong, Weitao'
'Yang, Lijian'
'Lin, Yuan'
'Ning, Guiling'

_publ_section_title
;
 Auxiliary ligand-directed synthesis of cadmium(ii) and zinc(ii) complexes
 from 1-D chains to 3-D architectures with 5-nitroisophthalate
;
_journal_issue 4
_journal_name_full CrystEngComm
_journal_page_first 1337
_journal_paper_doi 10.1039/c1ce06268a
_journal_volume 14
_journal_year 2012
_chemical_formula_sum 'C13 H13 Cd N3 O8'
_chemical_formula_weight 451.66
_chemical_name_systematic
;
?
;
_space_group_IT_number 2
_symmetry_cell_setting triclinic
_symmetry_space_group_name_Hall '-P 1'
_symmetry_space_group_name_H-M 'P -1'
_atom_sites_solution_hydrogens geom
_atom_sites_solution_primary direct
_atom_sites_solution_secondary difmap
_audit_creation_method SHELXL-97
_cell_angle_alpha 86.35(3)
_cell_angle_beta 74.79(3)
_cell_angle_gamma 81.44(3)
_cell_formula_units_Z 2
_cell_length_a 8.9656(18)
_cell_length_b 9.0023(18)
_cell_length_c 10.242(2)
_cell_measurement_reflns_used 7387
_cell_measurement_temperature 293(2)
_cell_measurement_theta_max 25
_cell_measurement_theta_min 2.06
_cell_volume 788.5(3)
_computing_cell_refinement 'SMART (Bruker, 1997)'
_computing_data_collection 'SMART (Bruker, 1997)'
_computing_data_reduction 'SAINT (Bruker, 1997)'
_computing_molecular_graphics 'SHELXP97 (Sheldrick, 1997)'
_computing_publication_material 'SHELXTL (Bruker, 1997)'
_computing_structure_refinement 'SHELXL97 (Sheldrick, 1997)'
_computing_structure_solution 'SHELXS97 (Sheldrick, 1997)'
_diffrn_ambient_temperature 293(2)
_diffrn_detector_area_resol_mean 'Bruker SMART CCD area'
_diffrn_measured_fraction_theta_full 0.991
_diffrn_measured_fraction_theta_max 0.991
_diffrn_measurement_device_type 'CCD area detector'
_diffrn_measurement_method '\f and \w scans'
_diffrn_radiation_monochromator graphite
_diffrn_radiation_source 'fine-focus sealed tube'
_diffrn_radiation_type MoK\a
_diffrn_radiation_wavelength 0.71073
_diffrn_reflns_av_R_equivalents 0.0000
_diffrn_reflns_av_sigmaI/netI 0.0196
_diffrn_reflns_limit_h_max 10
_diffrn_reflns_limit_h_min 0
_diffrn_reflns_limit_k_max 10
_diffrn_reflns_limit_k_min -10
_diffrn_reflns_limit_l_max 12
_diffrn_reflns_limit_l_min -11
_diffrn_reflns_number 2749
_diffrn_reflns_theta_full 25.00
_diffrn_reflns_theta_max 25.00
_diffrn_reflns_theta_min 2.06
_diffrn_standards_decay_% none
_diffrn_standards_interval_count none
_diffrn_standards_interval_time none
_diffrn_standards_number none
_exptl_absorpt_coefficient_mu 1.435
_exptl_absorpt_correction_T_max 0.8255
_exptl_absorpt_correction_T_min 0.7507
_exptl_absorpt_correction_type empirical
_exptl_absorpt_process_details 'Higashi (1995)'
_exptl_crystal_colour yellow
_exptl_crystal_density_diffrn 1.902
_exptl_crystal_density_meas ?
_exptl_crystal_density_method 'not measured'
_exptl_crystal_description block
_exptl_crystal_F_000 448
_exptl_crystal_size_max 0.21
_exptl_crystal_size_mid 0.14
_exptl_crystal_size_min 0.14
_refine_diff_density_max 0.394
_refine_diff_density_min -0.505
_refine_diff_density_rms 0.117
_refine_ls_extinction_coef 0
_refine_ls_extinction_method none
_refine_ls_goodness_of_fit_ref 1.030
_refine_ls_hydrogen_treatment mixed
_refine_ls_matrix_type full
_refine_ls_number_parameters 242
_refine_ls_number_reflns 2749
_refine_ls_number_restraints 0
_refine_ls_restrained_S_all 1.030
_refine_ls_R_factor_all 0.0256
_refine_ls_R_factor_gt 0.0219
_refine_ls_shift/su_max 0.001
_refine_ls_shift/su_mean 0.000
_refine_ls_structure_factor_coef Fsqd
_refine_ls_weighting_details 'calc w=1/[\s^2^(Fo^2^)+(0.0485P)^2^+0.2695P] where P=(Fo^2^+2Fc^2^)/3'
_refine_ls_weighting_scheme calc
_refine_ls_wR_factor_gt 0.0641
_refine_ls_wR_factor_ref 0.0660
_reflns_number_gt 2556
_reflns_number_total 2749
_reflns_threshold_expression >2sigma(I)
_cod_data_source_file c1ce06268a.txt
_cod_data_source_block 1
_cod_depositor_comments
;
The following automatic conversions were performed:

'_symmetry_cell_setting' value 'Triclinic' changed to 'triclinic'
according to /home/saulius/struct/CIF-dictionaries/cif_core.dic
dictionary named 'cif_core.dic' version 2.4.1 from 2010-06-29.

Automatic conversion script
Id: cif_fix_values 1715 2011-07-08 13:25:40Z adriana 

The following automatic conversions were performed:

'_exptl_crystal_density_meas' value 'not measured' was changed to '?'
- the value is perceived as not measured.

Automatic conversion script
Id: cif_fix_values 3008 2015-01-20 13:52:24Z robertas 
;
_cod_original_sg_symbol_H-M 'P-1 '
_cod_database_code 7207223

loop_
_symmetry_equiv_pos_as_xyz
'x, y, z'
'-x, -y, -z'

loop_
_atom_site_label
_atom_site_type_symbol
_atom_site_fract_x
_atom_site_fract_y
_atom_site_fract_z
_atom_site_U_iso_or_equiv
_atom_site_adp_type
_atom_site_occupancy
_atom_site_symmetry_multiplicity
_atom_site_calc_flag
_atom_site_refinement_flags
Cd1 Cd 0.71727(2) 0.96736(2) -0.103837(18) 0.02901(9) Uani 1 1 d .
O1 O 0.5552(2) 1.1079(2) 0.07666(19) 0.0333(4) Uani 1 1 d .
O2 O 0.7706(2) 0.9914(3) 0.1179(2) 0.0473(6) Uani 1 1 d .
O3 O 0.7863(3) 0.9525(3) 0.6146(2) 0.0448(5) Uani 1 1 d .
O4 O 0.6310(2) 1.1244(3) 0.74969(19) 0.0412(5) Uani 1 1 d .
O5 O 0.2724(3) 1.4933(3) 0.5958(3) 0.0542(6) Uani 1 1 d .
O6 O 0.2386(3) 1.4903(3) 0.3966(3) 0.0651(8) Uani 1 1 d .
O7 O 0.9503(3) 1.0554(4) -0.1819(3) 0.0551(7) Uani 1 1 d .
O8 O 0.0280(4) 0.2339(4) 0.5928(3) 0.0610(7) Uani 1 1 d .
N1 N 0.3047(3) 1.4419(3) 0.4828(3) 0.0386(6) Uani 1 1 d .
N2 N 0.7782(3) 0.7196(3) -0.0802(2) 0.0338(5) Uani 1 1 d .
N3 N 1.0000(3) 0.7055(3) -0.2565(3) 0.0549(8) Uani 1 1 d .
H3A H 0.9840 0.8017 -0.2663 0.066 Uiso 1 1 calc R
H3B H 1.0795 0.6545 -0.3088 0.066 Uiso 1 1 calc R
C1 C 0.5960(3) 1.1414(3) 0.2927(3) 0.0274(5) Uani 1 1 d .
C2 C 0.6688(3) 1.0821(3) 0.3930(3) 0.0283(5) Uani 1 1 d .
H2 H 0.7509 1.0038 0.3729 0.034 Uiso 1 1 calc R
C3 C 0.6203(3) 1.1385(3) 0.5223(3) 0.0278(5) Uani 1 1 d .
C4 C 0.5004(3) 1.2574(3) 0.5514(3) 0.0301(6) Uani 1 1 d .
H4 H 0.4678 1.2978 0.6373 0.036 Uiso 1 1 calc R
C5 C 0.4305(3) 1.3146(3) 0.4510(3) 0.0290(6) Uani 1 1 d .
C6 C 0.4742(3) 1.2589(3) 0.3218(3) 0.0290(6) Uani 1 1 d .
H6 H 0.4236 1.2989 0.2564 0.035 Uiso 1 1 calc R
C7 C 0.6444(3) 1.0761(3) 0.1542(3) 0.0299(6) Uani 1 1 d .
C8 C 0.6874(3) 1.0659(3) 0.6352(3) 0.0311(6) Uani 1 1 d .
C9 C 0.9000(4) 0.6344(3) -0.1586(3) 0.0372(7) Uani 1 1 d .
C10 C 0.9252(5) 0.4790(4) -0.1395(4) 0.0499(8) Uani 1 1 d .
H10 H 1.0097 0.4214 -0.1955 0.060 Uiso 1 1 calc R
C11 C 0.8240(6) 0.4130(4) -0.0377(5) 0.0663(11) Uani 1 1 d .
H11 H 0.8390 0.3093 -0.0239 0.080 Uiso 1 1 calc R
C12 C 0.6989(5) 0.4997(5) 0.0455(5) 0.0673(11) Uani 1 1 d .
H12 H 0.6293 0.4560 0.1158 0.081 Uiso 1 1 calc R
C13 C 0.6808(4) 0.6519(4) 0.0212(4) 0.0508(8) Uani 1 1 d .
H13 H 0.5976 0.7111 0.0772 0.061 Uiso 1 1 calc R
H7A H 1.008(5) 1.038(5) -0.154(4) 0.045(12) Uiso 1 1 d .
H8A H 0.060(5) 0.183(5) 0.532(5) 0.056(14) Uiso 1 1 d .
H7B H 0.954(5) 1.102(5) -0.243(5) 0.065(15) Uiso 1 1 d .
H8B H -0.028(6) 0.291(6) 0.577(5) 0.072(18) Uiso 1 1 d .

loop_
_atom_site_aniso_label
_atom_site_aniso_U_11
_atom_site_aniso_U_22
_atom_site_aniso_U_33
_atom_site_aniso_U_23
_atom_site_aniso_U_13
_atom_site_aniso_U_12
Cd1 0.02828(13) 0.03575(13) 0.02071(13) -0.00420(8) -0.00612(8) 0.00409(8)
O1 0.0322(10) 0.0479(12) 0.0202(9) -0.0039(8) -0.0093(8) -0.0007(8)
O2 0.0368(12) 0.0702(15) 0.0326(12) -0.0213(11) -0.0125(10) 0.0156(11)
O3 0.0540(13) 0.0435(13) 0.0398(12) -0.0014(10) -0.0228(11) 0.0043(11)
O4 0.0447(12) 0.0585(14) 0.0191(10) -0.0004(9) -0.0099(9) -0.0003(10)
O5 0.0548(15) 0.0528(14) 0.0467(15) -0.0201(11) -0.0048(12) 0.0124(11)
O6 0.0720(18) 0.0635(17) 0.0579(17) -0.0117(14) -0.0326(15) 0.0299(14)
O7 0.0374(14) 0.0765(19) 0.0575(18) 0.0286(15) -0.0252(13) -0.0166(13)
O8 0.077(2) 0.0503(17) 0.0476(17) 0.0001(14) -0.0103(15) 0.0051(15)
N1 0.0383(13) 0.0348(13) 0.0397(15) -0.0052(11) -0.0071(12) 0.0013(11)
N2 0.0331(12) 0.0356(13) 0.0309(13) 0.0010(10) -0.0088(10) 0.0009(10)
N3 0.0506(16) 0.0422(16) 0.0515(18) -0.0016(13) 0.0102(14) 0.0163(13)
C1 0.0263(13) 0.0357(14) 0.0209(13) -0.0026(11) -0.0058(10) -0.0063(11)
C2 0.0250(12) 0.0338(14) 0.0255(14) -0.0015(11) -0.0068(10) -0.0010(10)
C3 0.0290(13) 0.0339(14) 0.0221(13) 0.0019(11) -0.0075(11) -0.0084(11)
C4 0.0341(14) 0.0346(14) 0.0217(13) -0.0043(11) -0.0052(11) -0.0071(11)
C5 0.0302(13) 0.0286(13) 0.0267(14) -0.0028(11) -0.0046(11) -0.0029(11)
C6 0.0309(13) 0.0333(14) 0.0241(14) 0.0016(11) -0.0096(11) -0.0054(11)
C7 0.0291(13) 0.0405(15) 0.0203(13) -0.0024(11) -0.0050(11) -0.0070(11)
C8 0.0340(14) 0.0383(15) 0.0245(14) 0.0017(11) -0.0108(11) -0.0114(12)
C9 0.0400(16) 0.0381(16) 0.0339(16) -0.0066(12) -0.0141(13) 0.0043(13)
C10 0.063(2) 0.0376(17) 0.049(2) -0.0079(15) -0.0196(17) 0.0051(15)
C11 0.088(3) 0.0372(19) 0.079(3) 0.0050(19) -0.033(2) -0.0076(19)
C12 0.069(3) 0.055(2) 0.074(3) 0.024(2) -0.011(2) -0.018(2)
C13 0.0446(18) 0.055(2) 0.047(2) 0.0125(16) -0.0063(15) -0.0032(15)

loop_
_atom_type_symbol
_atom_type_description
_atom_type_scat_dispersion_real
_atom_type_scat_dispersion_imag
_atom_type_scat_source
C C 0.0033 0.0016 'International Tables Vol C Tables 4.2.6.8 and 6.1.1.4'
H H 0.0000 0.0000 'International Tables Vol C Tables 4.2.6.8 and 6.1.1.4'
N N 0.0061 0.0033 'International Tables Vol C Tables 4.2.6.8 and 6.1.1.4'
O O 0.0106 0.0060 'International Tables Vol C Tables 4.2.6.8 and 6.1.1.4'
Cd Cd -0.8075 1.2024 'International Tables Vol C Tables 4.2.6.8 and 6.1.1.4'

loop_
_geom_angle_atom_site_label_1
_geom_angle_atom_site_label_2
_geom_angle_atom_site_label_3
_geom_angle
_geom_angle_site_symmetry_1
_geom_angle_site_symmetry_3
O4 Cd1 N2 137.02(8) 1_554 .
O4 Cd1 O7 87.19(10) 1_554 .
N2 Cd1 O7 104.94(11) . .
O4 Cd1 O1 90.78(8) 1_554 .
N2 Cd1 O1 120.60(8) . .
O7 Cd1 O1 111.42(10) . .
O4 Cd1 O2 135.18(9) 1_554 .
N2 Cd1 O2 87.67(9) . .
O7 Cd1 O2 82.56(11) . .
O1 Cd1 O2 54.00(7) . .
O4 Cd1 O1 79.10(8) 1_554 2_675
N2 Cd1 O1 81.62(8) . 2_675
O7 Cd1 O1 165.02(9) . 2_675
O1 Cd1 O1 75.12(8) . 2_675
O2 Cd1 O1 111.47(8) . 2_675
C7 O1 Cd1 95.30(17) . .
C7 O1 Cd1 128.18(17) . 2_675
Cd1 O1 Cd1 104.88(8) . 2_675
C7 O2 Cd1 89.50(16) . .
C8 O4 Cd1 106.16(18) . 1_556
Cd1 O7 H7A 124(4) . .
Cd1 O7 H7B 112(4) . .
H7A O7 H7B 124(5) . .
H8A O8 H8B 108(5) . .
O6 N1 O5 123.5(3) . .
O6 N1 C5 118.8(3) . .
O5 N1 C5 117.7(3) . .
C9 N2 C13 118.4(3) . .
C9 N2 Cd1 125.7(2) . .
C13 N2 Cd1 115.8(2) . .
C9 N3 H3A 120.0 . .
C9 N3 H3B 120.0 . .
H3A N3 H3B 120.0 . .
C6 C1 C2 119.9(2) . .
C6 C1 C7 119.3(2) . .
C2 C1 C7 120.7(2) . .
C3 C2 C1 120.7(3) . .
C3 C2 H2 119.6 . .
C1 C2 H2 119.6 . .
C4 C3 C2 119.6(2) . .
C4 C3 C8 119.0(2) . .
C2 C3 C8 121.2(3) . .
C5 C4 C3 118.8(3) . .
C5 C4 H4 120.6 . .
C3 C4 H4 120.6 . .
C4 C5 C6 123.0(3) . .
C4 C5 N1 118.2(2) . .
C6 C5 N1 118.8(2) . .
C5 C6 C1 117.9(2) . .
C5 C6 H6 121.0 . .
C1 C6 H6 121.0 . .
O2 C7 O1 121.2(2) . .
O2 C7 C1 120.0(2) . .
O1 C7 C1 118.8(2) . .
O3 C8 O4 123.8(3) . .
O3 C8 C3 120.5(3) . .
O4 C8 C3 115.6(3) . .
N2 C9 N3 117.4(3) . .
N2 C9 C10 121.7(3) . .
N3 C9 C10 120.9(3) . .
C11 C10 C9 118.9(3) . .
C11 C10 H10 120.6 . .
C9 C10 H10 120.6 . .
C10 C11 C12 120.2(4) . .
C10 C11 H11 119.9 . .
C12 C11 H11 119.9 . .
C13 C12 C11 118.0(4) . .
C13 C12 H12 121.0 . .
C11 C12 H12 121.0 . .
N2 C13 C12 122.8(4) . .
N2 C13 H13 118.6 . .
C12 C13 H13 118.6 . .

loop_
_geom_bond_atom_site_label_1
_geom_bond_atom_site_label_2
_geom_bond_distance
_geom_bond_site_symmetry_2
Cd1 O4 2.204(2) 1_554
Cd1 N2 2.229(2) .
Cd1 O7 2.273(3) .
Cd1 O1 2.339(2) .
Cd1 O2 2.469(2) .
Cd1 O1 2.572(2) 2_675
O1 C7 1.260(3) .
O1 Cd1 2.572(2) 2_675
O2 C7 1.249(4) .
O3 C8 1.238(4) .
O4 C8 1.264(3) .
O4 Cd1 2.204(2) 1_556
O5 N1 1.220(3) .
O6 N1 1.212(4) .
O7 H7A 0.65(4) .
O7 H7B 0.73(5) .
O8 H8A 0.76(5) .
O8 H8B 0.71(5) .
N1 C5 1.470(4) .
N2 C9 1.339(4) .
N2 C13 1.348(4) .
N3 C9 1.355(4) .
N3 H3A 0.8600 .
N3 H3B 0.8600 .
C1 C6 1.388(4) .
C1 C2 1.394(4) .
C1 C7 1.501(4) .
C2 C3 1.385(4) .
C2 H2 0.9300 .
C3 C4 1.385(4) .
C3 C8 1.509(4) .
C4 C5 1.375(4) .
C4 H4 0.9300 .
C5 C6 1.382(4) .
C6 H6 0.9300 .
C9 C10 1.393(5) .
C10 C11 1.360(6) .
C10 H10 0.9300 .
C11 C12 1.384(7) .
C11 H11 0.9300 .
C12 C13 1.370(5) .
C12 H12 0.9300 .
C13 H13 0.9300 .

loop_
_geom_hbond_atom_site_label_D
_geom_hbond_atom_site_label_H
_geom_hbond_atom_site_label_A
_geom_hbond_distance_DH
_geom_hbond_distance_HA
_geom_hbond_distance_DA
_geom_hbond_angle_DHA
_geom_hbond_site_symmetry_A
O8 H8B O6 0.71(5) 2.49(5) 3.166(5) 160(5) 2_576
O7 H7B O8 0.73(5) 2.02(5) 2.722(4) 163(5) 1_664
O8 H8A O3 0.76(5) 2.07(5) 2.805(5) 161(4) 2_666
O7 H7A O2 0.65(4) 2.09(4) 2.716(4) 164(5) 2_775
N3 H3B O5 0.86 2.14 2.991(4) 167.9 1_644
N3 H3A O3 0.86 2.58 3.169(4) 126.2 1_554
N3 H3A O7 0.86 2.44 3.227(5) 152.0 .
